data_1512473
loop_
_publ_author_name
'Jun Zhang'
'Yun-Shan Xue'
'Hong-Mei Wang'
'Min Fang'
'Hong-Bin Du'
'Yi-Zhi Li'
'Xiao-Zeng You'

_publ_section_title
;
 Three open-framework coordination polymers with new topological
 structures built on two tripod ligands
;
_journal_name_full
;
Inorganica Chimica Acta
;
_journal_page_first 148
_journal_page_last 153
_journal_paper_doi 10.1016/j.ica.2012.06.034
_journal_volume 392
_journal_year 2012
_chemical_formula_moiety 'C108 H102 Cd3 N12 O18'
_chemical_formula_sum 'C108 H102 Cd3 N12 O18'
_chemical_formula_weight 2193.22
_chemical_name_systematic
; 
 ? 
;
_space_group_IT_number 15
_symmetry_cell_setting monoclinic
_symmetry_space_group_name_Hall '-C 2yc'
_symmetry_space_group_name_H-M 'C 1 2/c 1'
_atom_sites_solution_hydrogens geom
_atom_sites_solution_primary direct
_atom_sites_solution_secondary difmap
_audit_creation_method SHELXL-97
_cell_angle_alpha 90.00
_cell_angle_beta 96.397(2)
_cell_angle_gamma 90.00
_cell_formula_units_Z 4
_cell_length_a 24.100(3)
_cell_length_b 11.4627(14)
_cell_length_c 41.889(5)
_cell_measurement_reflns_used 2965
_cell_measurement_temperature 296(2)
_cell_measurement_theta_max 18.744
_cell_measurement_theta_min 2.246
_cell_volume 11500(2)
_computing_cell_refinement SMART
_computing_data_collection 'SMART (Bruker, 2000)'
_computing_data_reduction 'SAINT (Bruker, 2000)'
_computing_molecular_graphics SHELXTL
_computing_publication_material SHELXTL
_computing_structure_refinement SHELXTL
_computing_structure_solution 'SHELXTL (Bruker, 2000)'
_diffrn_ambient_temperature 296(2)
_diffrn_measured_fraction_theta_full 1.000
_diffrn_measured_fraction_theta_max 1.000
_diffrn_measurement_device_type 'Bruker Smart Apex CCD'
_diffrn_measurement_method 'phi and omega scans'
_diffrn_radiation_monochromator graphite
_diffrn_radiation_source 'sealed tube'
_diffrn_radiation_type MoK\a
_diffrn_radiation_wavelength 0.71073
_diffrn_reflns_av_R_equivalents 0.0607
_diffrn_reflns_av_sigmaI/netI 0.1184
_diffrn_reflns_limit_h_max 28
_diffrn_reflns_limit_h_min -28
_diffrn_reflns_limit_k_max 13
_diffrn_reflns_limit_k_min -8
_diffrn_reflns_limit_l_max 49
_diffrn_reflns_limit_l_min -49
_diffrn_reflns_number 28554
_diffrn_reflns_theta_full 25.00
_diffrn_reflns_theta_max 25.00
_diffrn_reflns_theta_min 1.70
_exptl_absorpt_coefficient_mu 0.614
_exptl_absorpt_correction_T_max 0.8974
_exptl_absorpt_correction_T_min 0.8870
_exptl_absorpt_correction_type multi-scan
_exptl_absorpt_process_details 'SADABS; Bruker, 2000'
_exptl_crystal_colour colorless
_exptl_crystal_density_diffrn 1.267
_exptl_crystal_density_method 'not measured'
_exptl_crystal_description block
_exptl_crystal_F_000 4488
_exptl_crystal_size_max 0.20
_exptl_crystal_size_mid 0.18
_exptl_crystal_size_min 0.18
_refine_diff_density_max 0.880
_refine_diff_density_min -0.895
_refine_diff_density_rms 0.088
_refine_ls_extinction_method none
_refine_ls_goodness_of_fit_ref 1.036
_refine_ls_hydrogen_treatment constr
_refine_ls_matrix_type full
_refine_ls_number_parameters 642
_refine_ls_number_reflns 10121
_refine_ls_number_restraints 0
_refine_ls_restrained_S_all 1.036
_refine_ls_R_factor_all 0.1158
_refine_ls_R_factor_gt 0.0683
_refine_ls_shift/su_max 0.000
_refine_ls_shift/su_mean 0.000
_refine_ls_structure_factor_coef Fsqd
_refine_ls_weighting_details 'calc w=1/[\s^2^(Fo^2^)+(0.0550P)^2^+0.0000P] where P=(Fo^2^+2Fc^2^)/3'
_refine_ls_weighting_scheme calc
_refine_ls_wR_factor_gt 0.1576
_refine_ls_wR_factor_ref 0.1698
_reflns_number_gt 4556
_reflns_number_total 10121
_reflns_threshold_expression >2sigma(I)
_cod_data_source_file ICA-2012-392-148-153-3.cif
_cod_data_source_block 3
_cod_original_sg_symbol_H-M 'C 2/c'
_cod_database_code 1512473

loop_
_symmetry_equiv_pos_as_xyz
'x, y, z'
'-x, y, -z+1/2'
'x+1/2, y+1/2, z'
'-x+1/2, y+1/2, -z+1/2'
'-x, -y, -z'
'x, -y, z-1/2'
'-x+1/2, -y+1/2, -z'
'x+1/2, -y+1/2, z-1/2'

loop_
_atom_site_label
_atom_site_type_symbol
_atom_site_fract_x
_atom_site_fract_y
_atom_site_fract_z
_atom_site_U_iso_or_equiv
_atom_site_adp_type
_atom_site_occupancy
_atom_site_symmetry_multiplicity
_atom_site_calc_flag
_atom_site_refinement_flags
C1 C 0.4802(4) -0.4249(7) 0.69207(17) 0.060(2) Uani 1 1 d .
C2 C 0.4674(4) -0.4747(6) 0.65821(16) 0.056(2) Uani 1 1 d .
C3 C 0.5131(4) -0.5044(7) 0.64155(17) 0.079(3) Uani 1 1 d .
H3 H 0.5495 -0.4976 0.6513 0.095 Uiso 1 1 calc R
C4 C 0.5021(4) -0.5446(7) 0.60977(18) 0.078(3) Uani 1 1 d .
H4 H 0.5311 -0.5633 0.5978 0.094 Uiso 1 1 calc R
C5 C 0.4470(4) -0.5555(7) 0.59667(17) 0.063(2) Uani 1 1 d .
C6 C 0.4010(4) -0.5227(7) 0.61294(18) 0.066(2) Uani 1 1 d .
H6 H 0.3645 -0.5283 0.6032 0.079 Uiso 1 1 calc R
C7 C 0.4128(4) -0.4818(6) 0.64408(17) 0.063(2) Uani 1 1 d .
H7 H 0.3838 -0.4589 0.6556 0.076 Uiso 1 1 calc R
C8 C 0.4778(3) -0.5886(7) 0.54446(13) 0.062(2) Uani 1 1 d .
H8A H 0.5057 -0.6487 0.5496 0.074 Uiso 1 1 calc R
H8B H 0.4958 -0.5128 0.5463 0.074 Uiso 1 1 calc R
C9 C 0.4469(3) -0.6069(7) 0.51050(15) 0.060(2) Uani 1 1 d .
C10 C 0.4570(3) -0.7074(7) 0.49316(18) 0.065(2) Uani 1 1 d .
C11 C 0.4332(3) -0.7152(7) 0.46068(17) 0.064(2) Uani 1 1 d .
C12 C 0.3986(3) -0.6256(8) 0.44672(17) 0.066(2) Uani 1 1 d .
C13 C 0.3878(3) -0.5269(7) 0.46537(17) 0.059(2) Uani 1 1 d .
C14 C 0.4123(3) -0.5167(7) 0.49698(17) 0.060(2) Uani 1 1 d .
C15 C 0.4935(4) -0.8096(7) 0.5090(2) 0.095(3) Uani 1 1 d .
H15C H 0.4954 -0.8037 0.5319 0.114 Uiso 1 1 calc R
H15A H 0.5305 -0.8048 0.5026 0.114 Uiso 1 1 calc R
H15B H 0.4770 -0.8829 0.5021 0.114 Uiso 1 1 calc R
C16 C 0.4440(4) -0.8261(7) 0.44114(19) 0.083(3) Uani 1 1 d .
H16A H 0.4551 -0.8913 0.4552 0.100 Uiso 1 1 calc R
H16B H 0.4112 -0.8478 0.4268 0.100 Uiso 1 1 calc R
C17 C 0.3745(4) -0.6334(8) 0.41083(16) 0.099(3) Uani 1 1 d .
H17A H 0.4045 -0.6280 0.3976 0.148 Uiso 1 1 calc R
H17B H 0.3487 -0.5705 0.4058 0.148 Uiso 1 1 calc R
H17C H 0.3555 -0.7065 0.4070 0.148 Uiso 1 1 calc R
C18 C 0.3466(3) -0.4355(7) 0.4516(2) 0.075(3) Uani 1 1 d .
H18A H 0.3197 -0.4685 0.4351 0.090 Uiso 1 1 calc R
H18B H 0.3267 -0.4018 0.4683 0.090 Uiso 1 1 calc R
C19 C 0.4030(3) -0.4061(6) 0.51663(18) 0.079(3) Uani 1 1 d .
H19A H 0.3930 -0.3423 0.5023 0.118 Uiso 1 1 calc R
H19B H 0.4367 -0.3874 0.5301 0.118 Uiso 1 1 calc R
H19C H 0.3735 -0.4198 0.5298 0.118 Uiso 1 1 calc R
C20 C 0.5111(5) -0.8774(10) 0.4062(3) 0.128(5) Uani 1 1 d .
C21 C 0.5405(5) -0.8318(11) 0.3792(3) 0.147(5) Uani 1 1 d .
H21 H 0.5369 -0.7533 0.3738 0.177 Uiso 1 1 calc R
C22 C 0.5742(6) -0.9060(12) 0.3614(3) 0.158(5) Uani 1 1 d .
H22 H 0.5931 -0.8812 0.3445 0.189 Uiso 1 1 calc R
C23 C 0.5746(6) -1.0271(13) 0.3737(3) 0.148(5) Uani 1 1 d .
C24 C 0.5475(4) -1.0650(8) 0.3982(2) 0.099(3) Uani 1 1 d .
H24 H 0.5499 -1.1428 0.4045 0.118 Uiso 1 1 calc R
C25 C 0.5157(4) -0.9865(8) 0.4141(2) 0.095(3) Uani 1 1 d .
H25 H 0.4971 -1.0136 0.4309 0.114 Uiso 1 1 calc R
C26 C 0.6142(6) -1.1159(16) 0.3593(4) 0.142(6) Uani 1 1 d .
C27 C 0.3556(3) -0.2498(7) 0.42448(17) 0.060(2) Uani 1 1 d .
C28 C 0.3880(4) -0.1757(7) 0.40803(17) 0.064(2) Uani 1 1 d .
H28 H 0.4259 -0.1903 0.4076 0.076 Uiso 1 1 calc R
C29 C 0.3628(3) -0.0786(7) 0.39212(17) 0.063(2) Uani 1 1 d .
H29 H 0.3835 -0.0298 0.3802 0.075 Uiso 1 1 calc R
C30 C 0.3067(4) -0.0556(7) 0.39432(17) 0.060(2) Uani 1 1 d .
C31 C 0.2737(4) -0.1288(7) 0.41155(17) 0.071(2) Uani 1 1 d .
H31 H 0.2364 -0.1111 0.4129 0.085 Uiso 1 1 calc R
C32 C 0.2985(4) -0.2317(7) 0.42703(18) 0.076(3) Uani 1 1 d .
H32 H 0.2778 -0.2833 0.4381 0.091 Uiso 1 1 calc R
C33 C 0.2799(4) 0.0506(7) 0.3769(2) 0.067(2) Uani 1 1 d .
C34 C 0.2607(4) 0.4775(7) 0.35402(16) 0.064(2) Uani 1 1 d .
H34 H 0.2332 0.5083 0.3655 0.076 Uiso 1 1 calc R
C35 C 0.3368(4) 0.4640(7) 0.32639(18) 0.067(2) Uani 1 1 d .
H35 H 0.3681 0.4825 0.3163 0.080 Uiso 1 1 calc R
C36 C 0.3129(3) 0.3555(7) 0.33011(17) 0.060(2) Uani 1 1 d .
H36 H 0.3260 0.2855 0.3225 0.072 Uiso 1 1 calc R
C37 C 0.3111(4) 0.6683(6) 0.34719(18) 0.090(3) Uani 1 1 d .
H37A H 0.3485 0.6813 0.3577 0.108 Uiso 1 1 calc R
H37B H 0.2849 0.6965 0.3614 0.108 Uiso 1 1 calc R
C38 C 0.3032(5) 0.7378(6) 0.31561(18) 0.070(3) Uani 1 1 d .
C39 C 0.2479(4) 0.7692(6) 0.30354(19) 0.064(2) Uani 1 1 d .
C40 C 0.2412(4) 0.8419(6) 0.27524(18) 0.063(2) Uani 1 1 d .
C41 C 0.2893(4) 0.8827(6) 0.26190(17) 0.059(2) Uani 1 1 d .
C42 C 0.3416(4) 0.8490(6) 0.27414(19) 0.064(2) Uani 1 1 d .
C43 C 0.3515(5) 0.7764(7) 0.3020(2) 0.076(3) Uani 1 1 d .
C44 C 0.4103(4) 0.7436(6) 0.3161(2) 0.078(3) Uani 1 1 d .
H44A H 0.4109 0.7305 0.3388 0.118 Uiso 1 1 calc R
H44B H 0.4355 0.8059 0.3124 0.118 Uiso 1 1 calc R
H44C H 0.4217 0.6738 0.3060 0.118 Uiso 1 1 calc R
C45 C 0.1969(4) 0.7288(6) 0.31922(18) 0.071(2) Uani 1 1 d .
H45A H 0.1872 0.6509 0.3123 0.107 Uiso 1 1 calc R
H45B H 0.1661 0.7802 0.3131 0.107 Uiso 1 1 calc R
H45C H 0.2055 0.7299 0.3422 0.107 Uiso 1 1 calc R
C46 C 0.2808(4) 0.9718(7) 0.23391(16) 0.078(3) Uani 1 1 d .
H46A H 0.3123 1.0233 0.2350 0.117 Uiso 1 1 calc R
H46B H 0.2475 1.0163 0.2356 0.117 Uiso 1 1 calc R
H46C H 0.2773 0.9308 0.2138 0.117 Uiso 1 1 calc R
C47 C 0.3916(4) 0.8905(6) 0.2581(2) 0.077(3) Uani 1 1 d .
H47A H 0.4234 0.8400 0.2641 0.092 Uiso 1 1 calc R
H47B H 0.3830 0.8879 0.2349 0.092 Uiso 1 1 calc R
C48 C 0.4312(3) 1.0874(7) 0.2501(2) 0.063(2) Uani 1 1 d .
H48 H 0.4400 1.0729 0.2294 0.076 Uiso 1 1 calc R
C49 C 0.4234(3) 1.1748(7) 0.29694(18) 0.071(2) Uani 1 1 d .
H49 H 0.4264 1.2306 0.3132 0.085 Uiso 1 1 calc R
C50 C 0.3998(4) 1.0663(7) 0.2983(2) 0.080(3) Uani 1 1 d .
H50 H 0.3836 1.0349 0.3155 0.096 Uiso 1 1 calc R
C51 C 0.1839(4) 0.8780(7) 0.26127(19) 0.071(2) Uani 1 1 d .
H51A H 0.1567 0.8202 0.2661 0.085 Uiso 1 1 calc R
H51B H 0.1824 0.8854 0.2381 0.085 Uiso 1 1 calc R
C52 C 0.2024(4) 1.0453(7) 0.30130(19) 0.068(2) Uani 1 1 d .
H52 H 0.2365 1.0183 0.3112 0.081 Uiso 1 1 calc R
C53 C 0.1270(4) 1.1513(8) 0.2892(2) 0.081(3) Uani 1 1 d .
H53 H 0.1011 1.2112 0.2897 0.098 Uiso 1 1 calc R
C54 C 0.1229(4) 1.0572(8) 0.2678(2) 0.075(3) Uani 1 1 d .
H54 H 0.0941 1.0411 0.2517 0.090 Uiso 1 1 calc R
Cd1 Cd 0.20509(3) 0.23090(5) 0.354850(15) 0.0717(2) Uani 1 1 d .
Cd2 Cd 0.5000 1.32539(6) 0.2500 0.0520(3) Uani 1 2 d S
N1 N 0.2670(3) 0.3668(5) 0.34669(14) 0.0562(16) Uani 1 1 d .
N2 N 0.3021(3) 0.5387(5) 0.34163(14) 0.0658(19) Uani 1 1 d .
N3 N 0.1761(3) 1.1407(6) 0.30959(17) 0.0716(19) Uani 1 1 d .
N4 N 0.1714(3) 0.9932(6) 0.27592(15) 0.0664(19) Uani 1 1 d .
N5 N 0.4050(3) 1.0113(5) 0.26863(15) 0.0623(18) Uani 1 1 d .
N6 N 0.4421(3) 1.1860(5) 0.26663(15) 0.0626(18) Uani 1 1 d .
O1 O 0.4448(2) -0.3608(5) 0.70278(11) 0.0697(16) Uani 1 1 d .
O2 O 0.5260(3) -0.4498(5) 0.70800(11) 0.0778(18) Uani 1 1 d .
O3 O 0.4326(2) -0.5966(5) 0.56551(11) 0.0742(16) Uani 1 1 d .
O4 O 0.4886(3) -0.7891(5) 0.42360(17) 0.130(3) Uani 1 1 d .
O5 O 0.6376(4) -1.1865(8) 0.3771(2) 0.140(4) Uani 1 1 d .
O6 O 0.6263(3) -1.0865(8) 0.33133(19) 0.143(3) Uani 1 1 d .
O7 O 0.3821(2) -0.3472(5) 0.43795(12) 0.0792(17) Uani 1 1 d .
O8 O 0.3018(3) 0.0977(5) 0.35553(15) 0.0858(19) Uani 1 1 d .
O9 O 0.2323(3) 0.0794(5) 0.38521(13) 0.0827(17) Uani 1 1 d .

loop_
_atom_site_aniso_label
_atom_site_aniso_U_11
_atom_site_aniso_U_22
_atom_site_aniso_U_33
_atom_site_aniso_U_23
_atom_site_aniso_U_13
_atom_site_aniso_U_12
C1 0.095(8) 0.048(5) 0.038(5) 0.002(4) 0.007(5) -0.012(5)
C2 0.084(7) 0.053(5) 0.033(4) 0.008(4) 0.009(4) 0.006(4)
C3 0.084(7) 0.106(7) 0.043(5) -0.015(5) -0.005(5) 0.037(5)
C4 0.063(7) 0.116(8) 0.052(5) -0.012(5) -0.010(5) 0.020(5)
C5 0.076(7) 0.071(6) 0.041(5) 0.003(4) 0.001(5) -0.002(5)
C6 0.071(6) 0.079(6) 0.053(5) -0.003(4) 0.029(5) -0.013(5)
C7 0.065(6) 0.077(6) 0.045(5) 0.001(4) -0.001(4) -0.015(5)
C8 0.060(6) 0.104(7) 0.022(4) 0.007(4) 0.011(4) 0.017(5)
C9 0.067(6) 0.085(6) 0.030(4) 0.006(4) 0.008(4) 0.015(5)
C10 0.069(6) 0.077(6) 0.050(5) -0.003(4) 0.007(4) 0.015(5)
C11 0.067(6) 0.082(6) 0.044(5) -0.005(4) 0.007(4) 0.010(5)
C12 0.071(6) 0.079(6) 0.048(5) 0.001(4) 0.004(4) 0.017(5)
C13 0.061(6) 0.079(6) 0.038(4) 0.007(4) 0.003(4) 0.015(5)
C14 0.058(6) 0.076(6) 0.049(5) 0.005(4) 0.014(4) 0.011(4)
C15 0.110(8) 0.079(7) 0.091(7) 0.018(5) -0.009(6) 0.052(6)
C16 0.098(7) 0.084(7) 0.078(6) -0.024(5) 0.050(5) 0.016(5)
C17 0.114(8) 0.140(9) 0.033(4) -0.010(5) -0.032(5) 0.020(7)
C18 0.069(6) 0.062(6) 0.096(6) 0.034(5) 0.013(5) 0.018(5)
C19 0.095(7) 0.063(6) 0.081(6) -0.024(5) 0.019(5) 0.017(5)
C20 0.180(12) 0.071(8) 0.155(10) 0.014(7) 0.115(9) 0.022(8)
C21 0.133(12) 0.123(11) 0.191(13) 0.038(10) 0.045(10) 0.008(9)
C22 0.161(13) 0.133(12) 0.196(14) 0.058(11) 0.092(11) 0.004(10)
C23 0.156(12) 0.176(14) 0.122(10) 0.089(9) 0.060(9) 0.005(10)
C24 0.105(8) 0.077(7) 0.126(8) 0.004(6) 0.066(7) 0.003(6)
C25 0.119(9) 0.063(7) 0.111(8) 0.002(6) 0.045(7) 0.028(6)
C26 0.085(11) 0.23(2) 0.117(13) -0.032(13) 0.043(9) -0.043(11)
C27 0.052(6) 0.075(6) 0.053(5) 0.008(4) 0.001(4) 0.022(5)
C28 0.067(6) 0.073(6) 0.051(5) -0.001(4) 0.004(4) -0.010(5)
C29 0.051(6) 0.069(6) 0.066(5) -0.009(4) -0.001(4) 0.008(5)
C30 0.075(7) 0.054(5) 0.051(5) 0.003(4) 0.001(4) 0.003(5)
C31 0.075(7) 0.078(6) 0.061(5) 0.015(5) 0.008(5) 0.005(5)
C32 0.075(7) 0.087(7) 0.066(5) 0.021(5) 0.009(5) 0.032(5)
C33 0.068(7) 0.060(6) 0.074(6) -0.010(5) 0.010(5) 0.004(5)
C34 0.095(7) 0.043(5) 0.050(5) 0.015(4) -0.006(5) -0.020(5)
C35 0.074(6) 0.055(6) 0.065(5) -0.001(4) -0.019(5) 0.009(5)
C36 0.057(6) 0.063(6) 0.058(5) 0.012(4) -0.007(4) -0.004(4)
C37 0.162(10) 0.040(5) 0.062(5) 0.004(4) -0.015(5) -0.042(6)
C38 0.119(9) 0.034(5) 0.053(5) -0.005(4) -0.001(6) -0.017(5)
C39 0.102(8) 0.033(5) 0.056(5) -0.008(4) 0.004(5) -0.003(5)
C40 0.091(7) 0.040(5) 0.058(5) -0.016(4) 0.006(5) -0.010(5)
C41 0.087(7) 0.037(5) 0.055(5) -0.013(4) 0.012(5) -0.016(5)
C42 0.086(7) 0.037(5) 0.066(6) -0.006(4) 0.005(5) -0.005(5)
C43 0.124(9) 0.033(4) 0.071(6) -0.004(4) 0.014(6) -0.024(5)
C44 0.102(8) 0.041(5) 0.094(7) -0.005(4) 0.015(6) -0.021(5)
C45 0.098(7) 0.036(5) 0.079(6) -0.007(4) 0.005(5) -0.003(5)
C46 0.098(7) 0.081(6) 0.053(5) 0.029(4) -0.002(5) -0.016(5)
C47 0.103(7) 0.031(5) 0.103(7) -0.008(4) 0.043(6) -0.023(5)
C48 0.062(6) 0.048(5) 0.080(6) 0.005(5) 0.011(5) -0.010(4)
C49 0.086(7) 0.070(6) 0.060(5) 0.008(5) 0.027(5) -0.012(5)
C50 0.102(8) 0.064(6) 0.077(6) 0.002(5) 0.022(5) -0.022(5)
C51 0.077(7) 0.047(5) 0.087(6) -0.013(5) -0.002(5) 0.006(5)
C52 0.091(7) 0.046(5) 0.067(6) -0.013(4) 0.014(5) -0.012(5)
C53 0.099(9) 0.067(7) 0.079(6) 0.025(6) 0.014(6) -0.011(6)
C54 0.075(7) 0.070(7) 0.081(6) 0.025(5) 0.014(5) -0.002(5)
Cd1 0.0843(5) 0.0443(4) 0.0916(5) -0.0027(3) 0.0319(4) -0.0007(3)
Cd2 0.0674(6) 0.0433(5) 0.0470(5) 0.000 0.0136(4) 0.000
N1 0.069(5) 0.042(4) 0.056(4) 0.010(3) 0.004(3) -0.005(3)
N2 0.093(6) 0.046(4) 0.052(4) 0.009(3) -0.022(4) -0.010(4)
N3 0.070(6) 0.057(5) 0.090(5) -0.002(4) 0.018(5) -0.007(4)
N4 0.075(6) 0.063(5) 0.060(4) 0.010(4) 0.007(4) -0.010(4)
N5 0.068(5) 0.060(5) 0.061(4) -0.002(4) 0.016(4) -0.012(4)
N6 0.072(5) 0.049(4) 0.070(4) 0.005(4) 0.020(4) -0.007(3)
O1 0.078(4) 0.081(4) 0.053(3) -0.014(3) 0.018(3) -0.002(3)
O2 0.111(5) 0.076(4) 0.040(3) -0.008(3) -0.018(3) 0.029(4)
O3 0.078(4) 0.107(5) 0.038(3) 0.008(3) 0.009(3) 0.013(3)
O4 0.188(8) 0.065(4) 0.155(6) -0.008(4) 0.106(6) 0.023(5)
O5 0.141(9) 0.162(8) 0.133(8) 0.075(6) 0.076(6) 0.007(6)
O6 0.084(6) 0.240(10) 0.114(6) -0.031(6) 0.044(5) -0.043(6)
O7 0.067(4) 0.095(5) 0.075(4) 0.026(3) 0.004(3) 0.026(4)
O8 0.090(5) 0.062(4) 0.108(5) 0.025(4) 0.023(4) 0.003(3)
O9 0.075(5) 0.070(4) 0.103(4) 0.017(3) 0.013(4) 0.014(3)

loop_
_atom_type_symbol
_atom_type_description
_atom_type_scat_dispersion_real
_atom_type_scat_dispersion_imag
_atom_type_scat_source
C C 0.0033 0.0016 'International Tables Vol C Tables 4.2.6.8 and 6.1.1.4'
H H 0.0000 0.0000 'International Tables Vol C Tables 4.2.6.8 and 6.1.1.4'
N N 0.0061 0.0033 'International Tables Vol C Tables 4.2.6.8 and 6.1.1.4'
O O 0.0106 0.0060 'International Tables Vol C Tables 4.2.6.8 and 6.1.1.4'
Cd Cd -0.8075 1.2024 'International Tables Vol C Tables 4.2.6.8 and 6.1.1.4'

loop_
_geom_angle_atom_site_label_1
_geom_angle_atom_site_label_2
_geom_angle_atom_site_label_3
_geom_angle
_geom_angle_site_symmetry_1
_geom_angle_site_symmetry_3
O1 C1 O2 122.5(7) . .
O1 C1 C2 118.6(8) . .
O2 C1 C2 118.8(8) . .
O1 C1 Cd2 58.8(4) . 5_666
O2 C1 Cd2 63.8(4) . 5_666
C2 C1 Cd2 176.5(6) . 5_666
C7 C2 C3 122.1(7) . .
C7 C2 C1 120.2(8) . .
C3 C2 C1 117.5(8) . .
C4 C3 C2 118.2(8) . .
C4 C3 H3 120.9 . .
C2 C3 H3 120.9 . .
C5 C4 C3 118.5(8) . .
C5 C4 H4 120.8 . .
C3 C4 H4 120.8 . .
C4 C5 O3 122.0(7) . .
C4 C5 C6 123.6(7) . .
O3 C5 C6 114.4(7) . .
C7 C6 C5 117.0(8) . .
C7 C6 H6 121.5 . .
C5 C6 H6 121.5 . .
C2 C7 C6 120.5(8) . .
C2 C7 H7 119.7 . .
C6 C7 H7 119.7 . .
O3 C8 C9 103.2(6) . .
O3 C8 H8A 111.1 . .
C9 C8 H8A 111.1 . .
O3 C8 H8B 111.1 . .
C9 C8 H8B 111.1 . .
H8A C8 H8B 109.1 . .
C10 C9 C14 121.8(7) . .
C10 C9 C8 119.7(7) . .
C14 C9 C8 118.3(7) . .
C9 C10 C11 118.3(7) . .
C9 C10 C15 121.2(7) . .
C11 C10 C15 120.4(7) . .
C12 C11 C10 120.6(7) . .
C12 C11 C16 120.4(7) . .
C10 C11 C16 119.0(7) . .
C11 C12 C13 119.3(7) . .
C11 C12 C17 120.0(7) . .
C13 C12 C17 120.7(7) . .
C14 C13 C12 120.6(7) . .
C14 C13 C18 119.5(7) . .
C12 C13 C18 119.8(7) . .
C13 C14 C9 119.3(7) . .
C13 C14 C19 120.4(7) . .
C9 C14 C19 120.3(7) . .
C10 C15 H15C 109.5 . .
C10 C15 H15A 109.5 . .
H15C C15 H15A 109.5 . .
C10 C15 H15B 109.5 . .
H15C C15 H15B 109.5 . .
H15A C15 H15B 109.5 . .
O4 C16 C11 102.0(7) . .
O4 C16 H16A 111.4 . .
C11 C16 H16A 111.4 . .
O4 C16 H16B 111.4 . .
C11 C16 H16B 111.4 . .
H16A C16 H16B 109.2 . .
C12 C17 H17A 109.5 . .
C12 C17 H17B 109.5 . .
H17A C17 H17B 109.5 . .
C12 C17 H17C 109.5 . .
H17A C17 H17C 109.5 . .
H17B C17 H17C 109.5 . .
O7 C18 C13 103.7(6) . .
O7 C18 H18A 111.0 . .
C13 C18 H18A 111.0 . .
O7 C18 H18B 111.0 . .
C13 C18 H18B 111.0 . .
H18A C18 H18B 109.0 . .
C14 C19 H19A 109.5 . .
C14 C19 H19B 109.5 . .
H19A C19 H19B 109.5 . .
C14 C19 H19C 109.5 . .
H19A C19 H19C 109.5 . .
H19B C19 H19C 109.5 . .
C25 C20 O4 126.7(10) . .
C25 C20 C21 119.7(10) . .
O4 C20 C21 112.7(10) . .
C22 C21 C20 121.8(11) . .
C22 C21 H21 119.1 . .
C20 C21 H21 119.1 . .
C21 C22 C23 110.9(11) . .
C21 C22 H22 124.5 . .
C23 C22 H22 124.5 . .
C24 C23 C22 125.5(13) . .
C24 C23 C26 116.9(12) . .
C22 C23 C26 117.3(11) . .
C23 C24 C25 119.5(11) . .
C23 C24 H24 120.2 . .
C25 C24 H24 120.2 . .
C20 C25 C24 122.5(9) . .
C20 C25 H25 118.7 . .
C24 C25 H25 118.7 . .
O5 C26 O6 127.3(16) . .
O5 C26 C23 117.8(13) . .
O6 C26 C23 113.1(15) . .
O7 C27 C28 116.0(7) . .
O7 C27 C32 120.1(7) . .
C28 C27 C32 123.8(8) . .
C27 C28 C29 119.0(8) . .
C27 C28 H28 120.5 . .
C29 C28 H28 120.5 . .
C30 C29 C28 119.5(8) . .
C30 C29 H29 120.3 . .
C28 C29 H29 120.3 . .
C29 C30 C31 122.0(8) . .
C29 C30 C33 118.9(8) . .
C31 C30 C33 119.1(8) . .
C30 C31 C32 119.2(8) . .
C30 C31 H31 120.4 . .
C32 C31 H31 120.4 . .
C27 C32 C31 116.5(8) . .
C27 C32 H32 121.7 . .
C31 C32 H32 121.7 . .
O8 C33 O9 124.3(9) . .
O8 C33 C30 120.6(8) . .
O9 C33 C30 114.9(8) . .
N1 C34 N2 107.3(7) . .
N1 C34 H34 126.3 . .
N2 C34 H34 126.3 . .
C36 C35 N2 102.8(8) . .
C36 C35 H35 128.6 . .
N2 C35 H35 128.6 . .
N1 C36 C35 109.8(8) . .
N1 C36 H36 125.1 . .
C35 C36 H36 125.1 . .
N2 C37 C38 112.0(6) . .
N2 C37 H37A 109.2 . .
C38 C37 H37A 109.2 . .
N2 C37 H37B 109.2 . .
C38 C37 H37B 109.2 . .
H37A C37 H37B 107.9 . .
C39 C38 C43 123.8(8) . .
C39 C38 C37 117.3(8) . .
C43 C38 C37 118.6(9) . .
C38 C39 C40 117.1(8) . .
C38 C39 C45 122.6(7) . .
C40 C39 C45 120.4(8) . .
C41 C40 C39 119.4(8) . .
C41 C40 C51 120.9(8) . .
C39 C40 C51 119.7(8) . .
C42 C41 C40 121.4(8) . .
C42 C41 C46 120.6(7) . .
C40 C41 C46 118.0(8) . .
C41 C42 C43 122.3(8) . .
C41 C42 C47 119.4(8) . .
C43 C42 C47 118.3(9) . .
C38 C43 C42 116.1(9) . .
C38 C43 C44 122.3(8) . .
C42 C43 C44 121.6(9) . .
C43 C44 H44A 109.5 . .
C43 C44 H44B 109.5 . .
H44A C44 H44B 109.5 . .
C43 C44 H44C 109.5 . .
H44A C44 H44C 109.5 . .
H44B C44 H44C 109.5 . .
C39 C45 H45A 109.5 . .
C39 C45 H45B 109.5 . .
H45A C45 H45B 109.5 . .
C39 C45 H45C 109.5 . .
H45A C45 H45C 109.5 . .
H45B C45 H45C 109.5 . .
C41 C46 H46A 109.5 . .
C41 C46 H46B 109.5 . .
H46A C46 H46B 109.5 . .
C41 C46 H46C 109.5 . .
H46A C46 H46C 109.5 . .
H46B C46 H46C 109.5 . .
N5 C47 C42 108.6(6) . .
N5 C47 H47A 110.0 . .
C42 C47 H47A 110.0 . .
N5 C47 H47B 110.0 . .
C42 C47 H47B 110.0 . .
H47A C47 H47B 108.4 . .
N6 C48 N5 108.8(7) . .
N6 C48 H48 125.6 . .
N5 C48 H48 125.6 . .
C50 C49 N6 107.3(7) . .
C50 C49 H49 126.3 . .
N6 C49 H49 126.3 . .
C49 C50 N5 106.9(7) . .
C49 C50 H50 126.5 . .
N5 C50 H50 126.5 . .
C40 C51 N4 107.5(6) . .
C40 C51 H51A 110.2 . .
N4 C51 H51A 110.2 . .
C40 C51 H51B 110.2 . .
N4 C51 H51B 110.2 . .
H51A C51 H51B 108.5 . .
N3 C52 N4 109.1(8) . .
N3 C52 H52 125.5 . .
N4 C52 H52 125.5 . .
N3 C53 C54 108.8(9) . .
N3 C53 H53 125.6 . .
C54 C53 H53 125.6 . .
N4 C54 C53 104.6(8) . .
N4 C54 H54 127.7 . .
C53 C54 H54 127.7 . .
O5 Cd1 N3 113.0(4) 3_465 1_545
O5 Cd1 O9 106.5(2) 3_465 .
N3 Cd1 O9 99.9(2) 1_545 .
O5 Cd1 N1 108.0(3) 3_465 .
N3 Cd1 N1 110.7(2) 1_545 .
O9 Cd1 N1 118.8(2) . .
N6 Cd2 N6 91.1(3) 2_655 .
N6 Cd2 O1 100.2(2) 2_655 6_565
N6 Cd2 O1 94.1(2) . 6_565
N6 Cd2 O1 94.1(2) 2_655 5_666
N6 Cd2 O1 100.2(2) . 5_666
O1 Cd2 O1 159.6(3) 6_565 5_666
N6 Cd2 O2 88.5(2) 2_655 6_565
N6 Cd2 O2 149.1(2) . 6_565
O1 Cd2 O2 55.69(18) 6_565 6_565
O1 Cd2 O2 110.69(18) 5_666 6_565
N6 Cd2 O2 149.1(2) 2_655 5_666
N6 Cd2 O2 88.5(2) . 5_666
O1 Cd2 O2 110.69(18) 6_565 5_666
O1 Cd2 O2 55.69(18) 5_666 5_666
O2 Cd2 O2 107.1(3) 6_565 5_666
N6 Cd2 C1 94.3(2) 2_655 6_565
N6 Cd2 C1 121.5(3) . 6_565
O1 Cd2 C1 27.7(2) 6_565 6_565
O1 Cd2 C1 137.3(3) 5_666 6_565
O2 Cd2 C1 28.0(2) 6_565 6_565
O2 Cd2 C1 112.10(19) 5_666 6_565
N6 Cd2 C1 121.5(3) 2_655 5_666
N6 Cd2 C1 94.3(2) . 5_666
O1 Cd2 C1 137.3(2) 6_565 5_666
O1 Cd2 C1 27.7(2) 5_666 5_666
O2 Cd2 C1 112.10(19) 6_565 5_666
O2 Cd2 C1 28.0(2) 5_666 5_666
C1 Cd2 C1 129.5(3) 6_565 5_666
C34 N1 C36 109.1(7) . .
C34 N1 Cd1 123.1(6) . .
C36 N1 Cd1 127.3(5) . .
C34 N2 C35 110.9(7) . .
C34 N2 C37 122.8(8) . .
C35 N2 C37 126.0(8) . .
C52 N3 C53 108.1(8) . .
C52 N3 Cd1 119.7(7) . 1_565
C53 N3 Cd1 131.0(7) . 1_565
C52 N4 C54 109.4(8) . .
C52 N4 C51 125.8(8) . .
C54 N4 C51 124.4(8) . .
C48 N5 C50 107.8(6) . .
C48 N5 C47 121.8(6) . .
C50 N5 C47 130.1(6) . .
C48 N6 C49 109.1(6) . .
C48 N6 Cd2 121.7(5) . .
C49 N6 Cd2 127.7(5) . .
C1 O1 Cd2 93.5(5) . 5_666
C1 O2 Cd2 88.2(5) . 5_666
C5 O3 C8 114.4(6) . .
C20 O4 C16 114.2(7) . .
C26 O5 Cd1 110.5(9) . 3_535
C27 O7 C18 116.8(6) . .
C33 O9 Cd1 105.3(5) . .

loop_
_geom_bond_atom_site_label_1
_geom_bond_atom_site_label_2
_geom_bond_distance
_geom_bond_site_symmetry_2
C1 O1 1.246(9) .
C1 O2 1.257(9) .
C1 C2 1.528(10) .
C1 Cd2 2.676(7) 5_666
C2 C7 1.384(10) .
C2 C3 1.410(10) .
C3 C4 1.406(9) .
C3 H3 0.9300 .
C4 C5 1.383(10) .
C4 H4 0.9300 .
C5 O3 1.395(8) .
C5 C6 1.417(10) .
C6 C7 1.386(9) .
C6 H6 0.9300 .
C7 H7 0.9300 .
C8 O3 1.479(7) .
C8 C9 1.545(9) .
C8 H8A 0.9700 .
C8 H8B 0.9700 .
C9 C10 1.398(9) .
C9 C14 1.407(10) .
C10 C11 1.420(10) .
C10 C15 1.568(10) .
C11 C12 1.409(10) .
C11 C16 1.550(10) .
C12 C13 1.414(10) .
C12 C17 1.552(9) .
C13 C14 1.393(9) .
C13 C18 1.513(9) .
C14 C19 1.540(9) .
C15 H15C 0.9600 .
C15 H15A 0.9600 .
C15 H15B 0.9600 .
C16 O4 1.434(9) .
C16 H16A 0.9700 .
C16 H16B 0.9700 .
C17 H17A 0.9600 .
C17 H17B 0.9600 .
C17 H17C 0.9600 .
C18 O7 1.482(8) .
C18 H18A 0.9700 .
C18 H18B 0.9700 .
C19 H19A 0.9600 .
C19 H19B 0.9600 .
C19 H19C 0.9600 .
C20 C25 1.294(11) .
C20 O4 1.391(10) .
C20 C21 1.494(14) .
C21 C22 1.441(15) .
C21 H21 0.9300 .
C22 C23 1.480(15) .
C22 H22 0.9300 .
C23 C24 1.348(11) .
C23 C26 1.561(18) .
C24 C25 1.397(10) .
C24 H24 0.9300 .
C25 H25 0.9300 .
C26 O5 1.197(16) .
C26 O6 1.284(14) .
C27 O7 1.375(8) .
C27 C28 1.389(10) .
C27 C32 1.408(10) .
C28 C29 1.401(10) .
C28 H28 0.9300 .
C29 C30 1.391(10) .
C29 H29 0.9300 .
C30 C31 1.410(10) .
C30 C33 1.526(11) .
C31 C32 1.443(10) .
C31 H31 0.9300 .
C32 H32 0.9300 .
C33 O8 1.216(9) .
C33 O9 1.278(9) .
C34 N1 1.318(8) .
C34 N2 1.369(9) .
C34 H34 0.9300 .
C35 C36 1.387(10) .
C35 N2 1.399(9) .
C35 H35 0.9300 .
C36 N1 1.377(9) .
C36 H36 0.9300 .
C37 N2 1.516(9) .
C37 C38 1.538(10) .
C37 H37A 0.9700 .
C37 H37B 0.9700 .
C38 C39 1.418(11) .
C38 C43 1.423(11) .
C39 C40 1.444(10) .
C39 C45 1.528(10) .
C40 C41 1.421(10) .
C40 C51 1.496(10) .
C41 C42 1.364(10) .
C41 C46 1.551(9) .
C42 C43 1.430(10) .
C42 C47 1.520(10) .
C43 C44 1.522(11) .
C44 H44A 0.9600 .
C44 H44B 0.9600 .
C44 H44C 0.9600 .
C45 H45A 0.9600 .
C45 H45B 0.9600 .
C45 H45C 0.9600 .
C46 H46A 0.9600 .
C46 H46B 0.9600 .
C46 H46C 0.9600 .
C47 N5 1.478(8) .
C47 H47A 0.9700 .
C47 H47B 0.9700 .
C48 N6 1.337(8) .
C48 N5 1.368(8) .
C48 H48 0.9300 .
C49 C50 1.371(10) .
C49 N6 1.400(8) .
C49 H49 0.9300 .
C50 N5 1.412(9) .
C50 H50 0.9300 .
C51 N4 1.500(9) .
C51 H51A 0.9700 .
C51 H51B 0.9700 .
C52 N3 1.330(9) .
C52 N4 1.367(9) .
C52 H52 0.9300 .
C53 N3 1.385(10) .
C53 C54 1.400(11) .
C53 H53 0.9300 .
C54 N4 1.391(10) .
C54 H54 0.9300 .
Cd1 O5 2.179(9) 3_465
Cd1 N3 2.204(7) 1_545
Cd1 O9 2.208(5) .
Cd1 N1 2.210(6) .
Cd2 N6 2.281(6) 2_655
Cd2 N6 2.281(6) .
Cd2 O1 2.293(5) 6_565
Cd2 O1 2.293(5) 5_666
Cd2 O2 2.402(5) 6_565
Cd2 O2 2.402(5) 5_666
Cd2 C1 2.676(7) 6_565
Cd2 C1 2.676(7) 5_666
N3 Cd1 2.204(7) 1_565
O1 Cd2 2.293(5) 5_666
O2 Cd2 2.402(5) 5_666
O5 Cd1 2.179(9) 3_535

loop_
_geom_torsion_atom_site_label_1
_geom_torsion_atom_site_label_2
_geom_torsion_atom_site_label_3
_geom_torsion_atom_site_label_4
_geom_torsion
_geom_torsion_site_symmetry_1
_geom_torsion_site_symmetry_4
O1 C1 C2 C7 -21.1(10) . .
O2 C1 C2 C7 159.2(7) . .
Cd2 C1 C2 C7 -63(11) 5_666 .
O1 C1 C2 C3 154.5(7) . .
O2 C1 C2 C3 -25.2(10) . .
Cd2 C1 C2 C3 112(11) 5_666 .
C7 C2 C3 C4 -1.3(12) . .
C1 C2 C3 C4 -176.8(7) . .
C2 C3 C4 C5 -1.5(12) . .
C3 C4 C5 O3 -178.9(7) . .
C3 C4 C5 C6 3.4(13) . .
C4 C5 C6 C7 -2.5(12) . .
O3 C5 C6 C7 179.7(6) . .
C3 C2 C7 C6 2.2(12) . .
C1 C2 C7 C6 177.6(6) . .
C5 C6 C7 C2 -0.3(11) . .
O3 C8 C9 C10 -112.9(7) . .
O3 C8 C9 C14 72.0(8) . .
C14 C9 C10 C11 2.4(12) . .
C8 C9 C10 C11 -172.6(7) . .
C14 C9 C10 C15 -177.3(8) . .
C8 C9 C10 C15 7.7(11) . .
C9 C10 C11 C12 -2.2(12) . .
C15 C10 C11 C12 177.5(8) . .
C9 C10 C11 C16 -179.9(7) . .
C15 C10 C11 C16 -0.2(11) . .
C10 C11 C12 C13 0.2(12) . .
C16 C11 C12 C13 177.9(7) . .
C10 C11 C12 C17 177.8(7) . .
C16 C11 C12 C17 -4.5(12) . .
C11 C12 C13 C14 1.6(12) . .
C17 C12 C13 C14 -175.9(7) . .
C11 C12 C13 C18 -174.4(7) . .
C17 C12 C13 C18 8.1(12) . .
C12 C13 C14 C9 -1.4(12) . .
C18 C13 C14 C9 174.6(7) . .
C12 C13 C14 C19 176.7(7) . .
C18 C13 C14 C19 -7.3(11) . .
C10 C9 C14 C13 -0.6(12) . .
C8 C9 C14 C13 174.4(7) . .
C10 C9 C14 C19 -178.8(7) . .
C8 C9 C14 C19 -3.8(11) . .
C12 C11 C16 O4 83.9(9) . .
C10 C11 C16 O4 -98.4(9) . .
C14 C13 C18 O7 89.5(8) . .
C12 C13 C18 O7 -94.5(8) . .
C25 C20 C21 C22 0(2) . .
O4 C20 C21 C22 169.9(13) . .
C20 C21 C22 C23 0(2) . .
C21 C22 C23 C24 0(2) . .
C21 C22 C23 C26 -173.9(12) . .
C22 C23 C24 C25 0(2) . .
C26 C23 C24 C25 173.9(11) . .
O4 C20 C25 C24 -168.4(11) . .
C21 C20 C25 C24 0.0(19) . .
C23 C24 C25 C20 0.0(18) . .
C24 C23 C26 O5 -32(2) . .
C22 C23 C26 O5 142.1(15) . .
C24 C23 C26 O6 162.0(11) . .
C22 C23 C26 O6 -23.6(17) . .
O7 C27 C28 C29 176.3(6) . .
C32 C27 C28 C29 -1.9(12) . .
C27 C28 C29 C30 2.9(11) . .
C28 C29 C30 C31 -1.5(11) . .
C28 C29 C30 C33 179.9(6) . .
C29 C30 C31 C32 -0.9(11) . .
C33 C30 C31 C32 177.7(7) . .
O7 C27 C32 C31 -178.6(7) . .
C28 C27 C32 C31 -0.4(12) . .
C30 C31 C32 C27 1.8(11) . .
C29 C30 C33 O8 17.8(12) . .
C31 C30 C33 O8 -160.9(8) . .
C29 C30 C33 O9 -166.4(7) . .
C31 C30 C33 O9 15.0(11) . .
N2 C35 C36 N1 -0.2(8) . .
N2 C37 C38 C39 83.8(9) . .
N2 C37 C38 C43 -102.3(9) . .
C43 C38 C39 C40 1.8(11) . .
C37 C38 C39 C40 175.4(6) . .
C43 C38 C39 C45 -178.4(7) . .
C37 C38 C39 C45 -4.8(10) . .
C38 C39 C40 C41 -3.0(10) . .
C45 C39 C40 C41 177.2(6) . .
C38 C39 C40 C51 179.9(6) . .
C45 C39 C40 C51 0.1(10) . .
C39 C40 C41 C42 3.9(10) . .
C51 C40 C41 C42 -179.0(7) . .
C39 C40 C41 C46 -173.2(6) . .
C51 C40 C41 C46 3.9(10) . .
C40 C41 C42 C43 -3.5(11) . .
C46 C41 C42 C43 173.5(6) . .
C40 C41 C42 C47 177.2(6) . .
C46 C41 C42 C47 -5.8(10) . .
C39 C38 C43 C42 -1.3(11) . .
C37 C38 C43 C42 -174.8(6) . .
C39 C38 C43 C44 178.3(7) . .
C37 C38 C43 C44 4.8(11) . .
C41 C42 C43 C38 2.1(11) . .
C47 C42 C43 C38 -178.6(6) . .
C41 C42 C43 C44 -177.5(7) . .
C47 C42 C43 C44 1.8(10) . .
C41 C42 C47 N5 79.7(9) . .
C43 C42 C47 N5 -99.7(8) . .
N6 C49 C50 N5 0.6(9) . .
C41 C40 C51 N4 -84.8(8) . .
C39 C40 C51 N4 92.2(8) . .
N3 C53 C54 N4 -1.2(9) . .
N2 C34 N1 C36 1.1(8) . .
N2 C34 N1 Cd1 -171.4(4) . .
C35 C36 N1 C34 -0.6(8) . .
C35 C36 N1 Cd1 171.5(5) . .
O5 Cd1 N1 C34 -1.3(6) 3_465 .
N3 Cd1 N1 C34 122.9(6) 1_545 .
O9 Cd1 N1 C34 -122.5(5) . .
O5 Cd1 N1 C36 -172.4(6) 3_465 .
N3 Cd1 N1 C36 -48.2(6) 1_545 .
O9 Cd1 N1 C36 66.4(6) . .
N1 C34 N2 C35 -1.2(8) . .
N1 C34 N2 C37 -175.6(6) . .
C36 C35 N2 C34 0.8(8) . .
C36 C35 N2 C37 175.0(6) . .
C38 C37 N2 C34 -117.8(8) . .
C38 C37 N2 C35 68.7(10) . .
N4 C52 N3 C53 -0.2(9) . .
N4 C52 N3 Cd1 169.0(4) . 1_565
C54 C53 N3 C52 0.8(9) . .
C54 C53 N3 Cd1 -166.6(5) . 1_565
N3 C52 N4 C54 -0.6(8) . .
N3 C52 N4 C51 -174.2(6) . .
C53 C54 N4 C52 1.1(8) . .
C53 C54 N4 C51 174.8(6) . .
C40 C51 N4 C52 -10.3(10) . .
C40 C51 N4 C54 177.0(7) . .
N6 C48 N5 C50 -0.3(9) . .
N6 C48 N5 C47 -174.9(7) . .
C49 C50 N5 C48 -0.2(9) . .
C49 C50 N5 C47 173.7(8) . .
C42 C47 N5 C48 -153.5(7) . .
C42 C47 N5 C50 33.3(12) . .
N5 C48 N6 C49 0.7(9) . .
N5 C48 N6 Cd2 167.9(5) . .
C50 C49 N6 C48 -0.9(9) . .
C50 C49 N6 Cd2 -167.1(6) . .
N6 Cd2 N6 C48 -38.1(5) 2_655 .
O1 Cd2 N6 C48 62.2(6) 6_565 .
O1 Cd2 N6 C48 -132.5(6) 5_666 .
O2 Cd2 N6 C48 50.8(8) 6_565 .
O2 Cd2 N6 C48 172.8(6) 5_666 .
C1 Cd2 N6 C48 57.6(7) 6_565 .
C1 Cd2 N6 C48 -159.8(6) 5_666 .
N6 Cd2 N6 C49 126.5(7) 2_655 .
O1 Cd2 N6 C49 -133.2(6) 6_565 .
O1 Cd2 N6 C49 32.2(7) 5_666 .
O2 Cd2 N6 C49 -144.6(6) 6_565 .
O2 Cd2 N6 C49 -22.6(6) 5_666 .
C1 Cd2 N6 C49 -137.7(6) 6_565 .
C1 Cd2 N6 C49 4.9(7) 5_666 .
O2 C1 O1 Cd2 2.5(8) . 5_666
C2 C1 O1 Cd2 -177.3(6) . 5_666
O1 C1 O2 Cd2 -2.3(8) . 5_666
C2 C1 O2 Cd2 177.4(6) . 5_666
C4 C5 O3 C8 -19.9(10) . .
C6 C5 O3 C8 157.9(6) . .
C9 C8 O3 C5 -165.3(6) . .
C25 C20 O4 C16 -33.0(18) . .
C21 C20 O4 C16 157.9(10) . .
C11 C16 O4 C20 173.5(9) . .
O6 C26 O5 Cd1 -2(2) . 3_535
C23 C26 O5 Cd1 -165.6(9) . 3_535
C28 C27 O7 C18 -171.7(6) . .
C32 C27 O7 C18 6.5(10) . .
C13 C18 O7 C27 -177.9(6) . .
O8 C33 O9 Cd1 -2.9(10) . .
C30 C33 O9 Cd1 -178.5(5) . .
O5 Cd1 O9 C33 -163.9(6) 3_465 .
N3 Cd1 O9 C33 78.3(6) 1_545 .
N1 Cd1 O9 C33 -42.0(6) . .
